data_4124101
loop_
_publ_author_name
'Malliakas, C.'
'Billinge, S.J.L.'
'Kim, H.-J.'
'Kanatzidis, M.G.'

_publ_section_title
;
 Square nets of tellurium: rare-earth dependent variation in the
 charge-density wave of RE Te3 (RE= rare-earth element)
;
_journal_name_full 'Journal of the American Chemical Society'
_journal_page_first 6510
_journal_page_last 6511
_journal_volume 127
_journal_year 2005
_chemical_formula_sum 'Ce Te3'
_space_group_IT_number 40
_symmetry_space_group_name_Hall 'C -2c 2'
_symmetry_space_group_name_H-M 'C 2 c m'
_cell_angle_alpha 90
_cell_angle_beta 90
_cell_angle_gamma 90
_cell_formula_units_Z 4
_cell_length_a 4.3732
_cell_length_b 25.973
_cell_length_c 4.3849
_cell_volume 498.059
_citation_journal_id_ASTM JACSAT
_cod_data_source_file Malliakas_JACSAT_2005_564.cif
_cod_data_source_block Ce1Te3
_cod_original_cell_volume 498.0594
_cod_original_sg_symbol_Hall 'A 2 -2a (z,y,-x)'
_cod_original_formula_sum 'Ce1 Te3'
_cod_database_code 4124101

loop_
_symmetry_equiv_pos_as_xyz
x,y,z
x,-y,-z
x,y,-z+1/2
x,-y,z+1/2
x+1/2,y+1/2,z
x+1/2,-y+1/2,-z
x+1/2,y+1/2,-z+1/2
x+1/2,-y+1/2,z+1/2

loop_
_atom_site_label
_atom_site_type_symbol
_atom_site_fract_x
_atom_site_fract_y
_atom_site_fract_z
_atom_site_occupancy
_atom_site_U_iso_or_equiv
Te2 Te 0.9234 0.069709 0.75 1 0.0
Ce1 Ce 0.92 0.168912 0.25 1 0.0
Te3 Te 0.9222 0.429977 0.75 1 0.0
Te1 Te 0.9179 0.295829 0.25 1 0.0
